data_7211981
loop_
_publ_author_name
'Tominaga, Masahide'
'Katagiri, Kosuke'
'Azumaya, Isao'

_publ_section_title
;
 Hydrogen-bonded networks formed from tri- and tetra-substituted
 adamantanes bearing dimethoxyphenol moieties and their
 1,3,5-trinitrobenzene complexes via charge-transfer interactions
;
_journal_issue 4
_journal_name_full CrystEngComm
_journal_page_first 1164
_journal_paper_doi 10.1039/b917654c
_journal_volume 12
_journal_year 2010
_chemical_formula_sum 'C36 H42 Cl6 O9'
_chemical_formula_weight 831.40
_chemical_name_systematic
;

?

;
_space_group_IT_number 14
_symmetry_cell_setting monoclinic
_symmetry_space_group_name_Hall '-P 2ybc'
_symmetry_space_group_name_H-M 'P 1 21/c 1'
_atom_sites_solution_hydrogens geom
_atom_sites_solution_primary direct
_atom_sites_solution_secondary difmap
_audit_creation_method SHELXL-97
_cell_angle_alpha 90.00
_cell_angle_beta 99.0050(10)
_cell_angle_gamma 90.00
_cell_formula_units_Z 4
_cell_length_a 9.8585(6)
_cell_length_b 14.0448(8)
_cell_length_c 28.6911(17)
_cell_measurement_reflns_used 8573
_cell_measurement_temperature 120
_cell_measurement_theta_max 27.02
_cell_measurement_theta_min 2.35
_cell_volume 3923.6(4)
_computing_cell_refinement 'APEX2 (Bruker AXS, 2006)'
_computing_data_collection 'APEX2 (Bruker AXS, 2006)'
_computing_data_reduction 'SAINT (Bruker AXS, 2004)'
_computing_molecular_graphics 'XSHEL (Bruker AXS,2002)'
_computing_publication_material 'XCIF (Bruker AXS, 2001)'
_computing_structure_refinement 'SHELXL-97 (Sheldrick, 1997)'
_computing_structure_solution 'SHELXS-97 (Sheldrick, 1997)'
_diffrn_ambient_temperature 120
_diffrn_detector_area_resol_mean 8.333
_diffrn_measured_fraction_theta_full 0.906
_diffrn_measured_fraction_theta_max 0.906
_diffrn_measurement_device_type 'Bruker APEXII CCD area detector'
_diffrn_measurement_method 'phi and omega scans'
_diffrn_radiation_monochromator graphite
_diffrn_radiation_source 'sealed tube'
_diffrn_radiation_type MoK\a
_diffrn_radiation_wavelength 0.71073
_diffrn_reflns_av_R_equivalents 0.0147
_diffrn_reflns_av_sigmaI/netI 0.0204
_diffrn_reflns_limit_h_max 12
_diffrn_reflns_limit_h_min -7
_diffrn_reflns_limit_k_max 17
_diffrn_reflns_limit_k_min -17
_diffrn_reflns_limit_l_max 34
_diffrn_reflns_limit_l_min -34
_diffrn_reflns_number 18927
_diffrn_reflns_theta_full 27.20
_diffrn_reflns_theta_max 27.20
_diffrn_reflns_theta_min 2.04
_diffrn_standards_number 0
_exptl_absorpt_coefficient_mu 0.489
_exptl_absorpt_correction_T_max 0.8474
_exptl_absorpt_correction_T_min 0.8098
_exptl_absorpt_correction_type empirical
_exptl_absorpt_process_details
;
SADABS Sheldrick 1996
;
_exptl_crystal_colour colourless
_exptl_crystal_density_diffrn 1.407
_exptl_crystal_density_meas 0
_exptl_crystal_density_method 'not measured'
_exptl_crystal_description prismatic
_exptl_crystal_F_000 1728
_exptl_crystal_size_max 0.45
_exptl_crystal_size_mid 0.40
_exptl_crystal_size_min 0.35
_refine_diff_density_max 1.793
_refine_diff_density_min -1.510
_refine_diff_density_rms 0.113
_refine_ls_extinction_method none
_refine_ls_goodness_of_fit_ref 1.070
_refine_ls_hydrogen_treatment constr
_refine_ls_matrix_type full
_refine_ls_number_parameters 488
_refine_ls_number_reflns 7914
_refine_ls_number_restraints 4
_refine_ls_restrained_S_all 1.070
_refine_ls_R_factor_all 0.0927
_refine_ls_R_factor_gt 0.0826
_refine_ls_shift/su_max 0.001
_refine_ls_shift/su_mean 0.000
_refine_ls_structure_factor_coef Fsqd
_refine_ls_weighting_details 'calc w=1/[\s^2^(Fo^2^)+(0.1556P)^2^+8.4404P] where P=(Fo^2^+2Fc^2^)/3'
_refine_ls_weighting_scheme calc
_refine_ls_wR_factor_gt 0.2495
_refine_ls_wR_factor_ref 0.2585
_reflns_number_gt 6600
_reflns_number_total 7914
_reflns_threshold_expression >2sigma(I)
_cod_data_source_file b917654c.txt
_cod_data_source_block a0906111kka
_cod_depositor_comments
;
The following automatic conversions were performed:

'_symmetry_cell_setting' value 'Monoclinic' changed to 'monoclinic'
according to /home/saulius/struct/CIF-dictionaries/cif_core.dic
dictionary named 'cif_core.dic' version 2.4.2 from 2011-04-26.

Automatic conversion script
Id: cif_fix_values 1891 2012-01-12 08:04:46Z andrius 
;
_cod_original_sg_symbol_H-M 'P2(1)/c '
_cod_database_code 7211981

loop_
_symmetry_equiv_pos_as_xyz
'x, y, z'
'-x, y+1/2, -z+1/2'
'-x, -y, -z'
'x, -y-1/2, z-1/2'

loop_
_atom_site_label
_atom_site_type_symbol
_atom_site_fract_x
_atom_site_fract_y
_atom_site_fract_z
_atom_site_U_iso_or_equiv
_atom_site_adp_type
_atom_site_occupancy
_atom_site_symmetry_multiplicity
_atom_site_calc_flag
_atom_site_refinement_flags
_atom_site_disorder_assembly
_atom_site_disorder_group
Cl2 Cl 0.4094(3) 0.8468(2) 0.40695(15) 0.0801(12) Uani 0.690(10) 1 d P A 1
Cl3 Cl 0.1418(3) 0.76044(19) 0.40601(11) 0.0457(7) Uani 0.690(10) 1 d P A 1
Cl2B Cl 0.463(3) 0.8280(9) 0.4207(5) 0.296(15) Uani 0.310(10) 1 d P A 2
Cl3B Cl 0.183(2) 0.7673(14) 0.4078(4) 0.185(9) Uani 0.310(10) 1 d P A 2
O5 O 0.0808(2) 0.74731(15) 0.23097(7) 0.0175(5) Uani 1 1 d . . .
O2 O 0.1463(2) 0.04118(16) 0.12144(8) 0.0226(5) Uani 1 1 d . . .
O1 O 0.0407(2) -0.06844(15) 0.18372(8) 0.0209(5) Uani 1 1 d . . .
H1 H 0.0242 -0.1003 0.2070 0.031 Uiso 1 1 calc R . .
O3 O 0.0799(2) -0.02920(15) 0.27437(8) 0.0221(5) Uani 1 1 d . . .
O4 O 0.0876(3) 0.76061(16) 0.13611(8) 0.0294(6) Uani 1 1 d . . .
H4 H 0.0769 0.8064 0.1540 0.044 Uiso 1 1 calc R . .
O9 O 0.2400(3) 0.4346(2) 0.46376(8) 0.0327(6) Uani 1 1 d . . .
O8 O 0.6965(3) 0.3423(2) 0.48394(9) 0.0415(7) Uani 1 1 d . . .
O7 O 0.4730(3) 0.3909(2) 0.51831(8) 0.0381(7) Uani 1 1 d . . .
H7 H 0.4042 0.4201 0.5250 0.057 Uiso 1 1 calc R . .
O6 O 0.2127(4) 0.6329(2) 0.09180(9) 0.0440(8) Uani 1 1 d . . .
C16 C 0.0866(3) 0.7415(2) 0.28115(10) 0.0167(6) Uani 1 1 d . . .
H16A H 0.0462 0.6811 0.2892 0.025 Uiso 1 1 calc R . .
H16B H 0.0349 0.7946 0.2920 0.025 Uiso 1 1 calc R . .
H16C H 0.1825 0.7448 0.2965 0.025 Uiso 1 1 calc R . .
C5 C 0.2088(3) 0.1167(2) 0.26348(10) 0.0164(6) Uani 1 1 d . . .
H5 H 0.2215 0.1318 0.2962 0.020 Uiso 1 1 calc R . .
C1 C 0.1145(3) 0.0121(2) 0.19953(11) 0.0165(6) Uani 1 1 d . . .
C21 C 0.3392(3) 0.4047(2) 0.39142(11) 0.0194(6) Uani 1 1 d . . .
H21 H 0.2557 0.4191 0.3713 0.023 Uiso 1 1 calc R . .
C25 C 0.3457(3) 0.2655(2) 0.24842(10) 0.0144(6) Uani 1 1 d U . .
C28 C 0.3738(3) 0.4570(2) 0.29275(10) 0.0151(6) Uani 1 1 d U . .
H28A H 0.2820 0.4646 0.3022 0.018 Uiso 1 1 calc R . .
H28B H 0.4278 0.5151 0.3026 0.018 Uiso 1 1 calc R . .
C27 C 0.3576(3) 0.4468(2) 0.23856(10) 0.0150(6) Uani 1 1 d U . .
C26 C 0.2735(3) 0.3550(2) 0.22446(10) 0.0140(6) Uani 1 1 d U . .
H26A H 0.1813 0.3613 0.2338 0.017 Uiso 1 1 calc R . .
H26B H 0.2612 0.3472 0.1898 0.017 Uiso 1 1 calc R . .
C6 C 0.1361(3) 0.0353(2) 0.24699(11) 0.0166(6) Uani 1 1 d . . .
C4 C 0.2628(3) 0.1758(2) 0.23222(10) 0.0148(6) Uani 1 1 d . . .
C9 C 0.1495(3) 0.6864(2) 0.16231(11) 0.0210(7) Uani 1 1 d . . .
C30 C 0.3609(3) 0.2796(2) 0.30224(10) 0.0150(6) Uani 1 1 d . . .
H30A H 0.4064 0.2231 0.3183 0.018 Uiso 1 1 calc R . .
H30B H 0.2687 0.2854 0.3115 0.018 Uiso 1 1 calc R . .
C3 C 0.2423(3) 0.1516(2) 0.18406(11) 0.0165(6) Uani 1 1 d . . .
H3 H 0.2791 0.1914 0.1624 0.020 Uiso 1 1 calc R . .
C10 C 0.1488(3) 0.6764(2) 0.21057(10) 0.0157(6) Uani 1 1 d . . .
C2 C 0.1690(3) 0.0705(2) 0.16761(10) 0.0169(6) Uani 1 1 d . . .
C19 C 0.5773(3) 0.3585(2) 0.40230(11) 0.0209(6) Uani 1 1 d . . .
H19 H 0.6574 0.3419 0.3895 0.025 Uiso 1 1 calc R . .
C29 C 0.4462(3) 0.3698(2) 0.31835(10) 0.0149(6) Uani 1 1 d U . .
C20 C 0.4557(3) 0.3793(2) 0.37202(10) 0.0170(6) Uani 1 1 d . . .
C11 C 0.2161(3) 0.6000(2) 0.23543(10) 0.0150(6) Uani 1 1 d . . .
H11 H 0.2157 0.5947 0.2684 0.018 Uiso 1 1 calc R . .
C13 C 0.2814(4) 0.5406(2) 0.16380(11) 0.0241(7) Uani 1 1 d . . .
H13 H 0.3245 0.4936 0.1474 0.029 Uiso 1 1 calc R . .
C12 C 0.2836(3) 0.5316(2) 0.21251(11) 0.0169(6) Uani 1 1 d . . .
C31 C 0.4905(3) 0.2583(2) 0.23452(11) 0.0177(6) Uani 1 1 d . . .
H31A H 0.5384 0.2018 0.2498 0.021 Uiso 1 1 calc R . .
H31B H 0.4825 0.2504 0.1999 0.021 Uiso 1 1 calc R . .
C32 C 0.5022(3) 0.4354(2) 0.22503(11) 0.0179(6) Uani 1 1 d . . .
H32A H 0.4947 0.4276 0.1904 0.021 Uiso 1 1 calc R . .
H32B H 0.5572 0.4932 0.2343 0.021 Uiso 1 1 calc R . .
C14 C 0.2169(4) 0.6175(2) 0.13930(11) 0.0267(7) Uani 1 1 d . . .
C33 C 0.5880(3) 0.3595(2) 0.30349(11) 0.0181(6) Uani 1 1 d . . .
H33A H 0.6353 0.3031 0.3191 0.022 Uiso 1 1 calc R . .
H33B H 0.6442 0.4164 0.3136 0.022 Uiso 1 1 calc R . .
C34 C 0.5742(3) 0.3483(2) 0.24987(11) 0.0183(6) Uani 1 1 d . . .
H34 H 0.6678 0.3420 0.2408 0.022 Uiso 1 1 calc R . .
C18 C 0.5821(4) 0.3618(3) 0.45126(12) 0.0263(7) Uani 1 1 d . . .
C23 C 0.8241(4) 0.3365(3) 0.46761(12) 0.0274(7) Uani 1 1 d . . .
H23A H 0.8260 0.2792 0.4482 0.041 Uiso 1 1 calc R . .
H23B H 0.8983 0.3333 0.4946 0.041 Uiso 1 1 calc R . .
H23C H 0.8366 0.3929 0.4486 0.041 Uiso 1 1 calc R . .
C22 C 0.3457(3) 0.4090(2) 0.44000(12) 0.0234(7) Uani 1 1 d . . .
C17 C 0.4663(4) 0.3872(3) 0.47009(11) 0.0266(7) Uani 1 1 d . . .
C8 C 0.0986(4) -0.0123(2) 0.32409(11) 0.0262(7) Uani 1 1 d . . .
H8A H 0.1969 -0.0119 0.3367 0.039 Uiso 1 1 calc R . .
H8B H 0.0532 -0.0627 0.3395 0.039 Uiso 1 1 calc R . .
H8C H 0.0585 0.0495 0.3302 0.039 Uiso 1 1 calc R . .
C7 C 0.2092(5) 0.0962(3) 0.08892(13) 0.0354(9) Uani 1 1 d . . .
H7A H 0.1767 0.1622 0.0891 0.053 Uiso 1 1 calc R . .
H7B H 0.1850 0.0696 0.0571 0.053 Uiso 1 1 calc R . .
H7C H 0.3092 0.0948 0.0982 0.053 Uiso 1 1 calc R . .
C36 C 0.1364(8) 0.1413(4) 0.4446(2) 0.0723(17) Uani 1 1 d . . .
H36 H 0.0528 0.1722 0.4266 0.087 Uiso 1 1 calc R . .
C24 C 0.1190(4) 0.4702(3) 0.43557(13) 0.0332(8) Uani 1 1 d . . .
H24A H 0.1433 0.5223 0.4157 0.050 Uiso 1 1 calc R . .
H24B H 0.0557 0.4938 0.4561 0.050 Uiso 1 1 calc R . .
H24C H 0.0747 0.4191 0.4155 0.050 Uiso 1 1 calc R . .
C35 C 0.3278(6) 0.7387(3) 0.41531(16) 0.0489(11) Uani 1 1 d . . .
H35 H 0.3585 0.7149 0.4481 0.059 Uiso 1 1 calc R A 1
C15 C 0.3001(10) 0.5759(5) 0.06793(18) 0.097(3) Uani 1 1 d . . .
H15A H 0.3939 0.5777 0.0853 0.146 Uiso 1 1 calc R . .
H15B H 0.2996 0.6009 0.0360 0.146 Uiso 1 1 calc R . .
H15C H 0.2668 0.5101 0.0661 0.146 Uiso 1 1 calc R . .
Cl1 Cl 0.36939(13) 0.65515(9) 0.37429(4) 0.0494(3) Uani 1 1 d . A .
Cl6 Cl 0.1059(2) 0.01664(11) 0.44569(6) 0.0793(5) Uani 1 1 d . . .
Cl5 Cl 0.1594(3) 0.18550(16) 0.50283(7) 0.1198(10) Uani 1 1 d . . .
Cl4 Cl 0.2715(4) 0.16456(18) 0.41572(9) 0.1324(11) Uani 1 1 d . . .

loop_
_atom_site_aniso_label
_atom_site_aniso_U_11
_atom_site_aniso_U_22
_atom_site_aniso_U_33
_atom_site_aniso_U_23
_atom_site_aniso_U_13
_atom_site_aniso_U_12
Cl2 0.084(2) 0.0435(13) 0.108(3) 0.0148(13) -0.0010(16) -0.0073(11)
Cl3 0.0405(11) 0.0598(13) 0.0401(11) 0.0189(9) 0.0168(8) 0.0227(11)
Cl2B 0.53(3) 0.064(6) 0.197(12) 0.043(6) -0.234(19) -0.102(11)
Cl3B 0.208(13) 0.287(17) 0.067(5) 0.054(7) 0.044(7) 0.218(13)
O5 0.0226(11) 0.0143(10) 0.0153(10) 0.0013(8) 0.0021(8) 0.0020(8)
O2 0.0327(12) 0.0215(11) 0.0146(11) -0.0039(9) 0.0070(9) -0.0096(9)
O1 0.0308(12) 0.0130(10) 0.0196(11) -0.0007(8) 0.0061(9) -0.0064(9)
O3 0.0349(13) 0.0147(10) 0.0183(11) 0.0016(8) 0.0091(9) -0.0055(9)
O4 0.0548(16) 0.0168(11) 0.0148(11) 0.0024(9) -0.0004(11) 0.0089(11)
O9 0.0276(13) 0.0543(17) 0.0179(12) -0.0020(11) 0.0087(10) 0.0062(12)
O8 0.0296(14) 0.077(2) 0.0160(12) 0.0024(13) -0.0021(10) 0.0152(14)
O7 0.0391(15) 0.0628(19) 0.0127(12) 0.0004(12) 0.0048(10) 0.0102(14)
O6 0.090(2) 0.0313(14) 0.0125(12) 0.0040(10) 0.0130(13) 0.0208(15)
C16 0.0210(14) 0.0156(14) 0.0139(14) 0.0017(11) 0.0035(11) 0.0011(11)
C5 0.0200(14) 0.0129(13) 0.0162(14) 0.0001(11) 0.0023(11) 0.0040(11)
C1 0.0170(13) 0.0113(13) 0.0219(15) -0.0023(11) 0.0050(11) 0.0012(11)
C21 0.0211(15) 0.0210(15) 0.0157(14) 0.0010(12) 0.0013(11) -0.0011(12)
C25 0.0166(13) 0.0116(13) 0.0151(14) -0.0007(10) 0.0025(11) -0.0001(10)
C28 0.0191(14) 0.0129(13) 0.0134(13) -0.0012(10) 0.0024(11) -0.0007(11)
C27 0.0184(14) 0.0125(13) 0.0149(14) 0.0002(11) 0.0049(11) -0.0004(11)
C26 0.0153(13) 0.0123(13) 0.0147(13) 0.0006(10) 0.0027(10) -0.0008(10)
C6 0.0187(14) 0.0119(13) 0.0199(15) 0.0039(11) 0.0050(11) 0.0030(11)
C4 0.0154(13) 0.0117(13) 0.0172(14) -0.0008(11) 0.0022(11) 0.0036(10)
C9 0.0337(17) 0.0133(14) 0.0144(14) 0.0010(11) -0.0010(12) 0.0002(12)
C30 0.0163(13) 0.0135(13) 0.0152(14) 0.0008(11) 0.0026(11) 0.0004(11)
C3 0.0209(14) 0.0138(14) 0.0154(14) 0.0014(11) 0.0046(11) 0.0000(11)
C10 0.0183(14) 0.0118(13) 0.0172(14) -0.0011(11) 0.0032(11) -0.0035(11)
C2 0.0213(14) 0.0148(14) 0.0150(14) -0.0014(11) 0.0040(11) 0.0016(11)
C19 0.0216(15) 0.0249(16) 0.0162(15) -0.0013(12) 0.0027(12) 0.0026(12)
C29 0.0159(13) 0.0138(13) 0.0146(14) 0.0000(11) 0.0015(11) 0.0006(11)
C20 0.0217(15) 0.0144(13) 0.0149(14) -0.0005(11) 0.0027(11) -0.0025(11)
C11 0.0183(13) 0.0148(13) 0.0118(13) 0.0001(11) 0.0022(10) -0.0035(11)
C13 0.0398(19) 0.0166(15) 0.0168(15) -0.0018(12) 0.0070(13) 0.0035(13)
C12 0.0223(15) 0.0121(13) 0.0162(14) 0.0002(11) 0.0026(11) -0.0039(11)
C31 0.0188(14) 0.0169(14) 0.0179(14) -0.0011(11) 0.0048(11) 0.0038(11)
C32 0.0197(14) 0.0185(14) 0.0164(14) -0.0003(11) 0.0057(11) -0.0031(11)
C14 0.048(2) 0.0203(16) 0.0118(15) 0.0006(12) 0.0049(14) 0.0030(15)
C33 0.0136(13) 0.0217(15) 0.0186(15) -0.0013(12) 0.0009(11) -0.0006(11)
C34 0.0155(14) 0.0222(15) 0.0181(15) -0.0010(12) 0.0054(11) 0.0007(11)
C18 0.0269(17) 0.0352(19) 0.0154(15) 0.0009(13) -0.0013(13) 0.0055(14)
C23 0.0253(16) 0.0314(18) 0.0233(17) -0.0034(14) -0.0037(13) 0.0025(14)
C22 0.0263(16) 0.0264(16) 0.0188(15) 0.0000(13) 0.0078(13) 0.0005(13)
C17 0.0323(18) 0.0351(18) 0.0125(15) 0.0007(13) 0.0038(13) 0.0022(15)
C8 0.043(2) 0.0198(16) 0.0170(16) 0.0025(12) 0.0089(14) -0.0029(14)
C7 0.053(2) 0.037(2) 0.0194(17) -0.0052(15) 0.0147(16) -0.0218(18)
C36 0.090(5) 0.061(4) 0.061(4) -0.006(3) -0.005(3) 0.007(3)
C24 0.0253(17) 0.050(2) 0.0264(18) -0.0037(16) 0.0092(14) 0.0066(16)
C35 0.072(3) 0.042(2) 0.032(2) 0.0030(18) 0.007(2) 0.014(2)
C15 0.199(8) 0.076(4) 0.027(2) 0.018(3) 0.048(4) 0.080(5)
Cl1 0.0571(7) 0.0632(7) 0.0266(5) -0.0025(5) 0.0022(4) 0.0182(5)
Cl6 0.1289(15) 0.0539(8) 0.0561(8) 0.0037(6) 0.0176(9) -0.0088(8)
Cl5 0.183(2) 0.0885(14) 0.0728(12) -0.0337(10) -0.0280(13) 0.0419(15)
Cl4 0.213(3) 0.0890(14) 0.1006(16) -0.0049(12) 0.0400(18) -0.0669(18)

loop_
_atom_type_symbol
_atom_type_description
_atom_type_scat_dispersion_real
_atom_type_scat_dispersion_imag
_atom_type_scat_source
C C 0.0033 0.0016 'International Tables Vol C Tables 4.2.6.8 and 6.1.1.4'
H H 0.0000 0.0000 'International Tables Vol C Tables 4.2.6.8 and 6.1.1.4'
O O 0.0106 0.0060 'International Tables Vol C Tables 4.2.6.8 and 6.1.1.4'
Cl Cl 0.1484 0.1585 'International Tables Vol C Tables 4.2.6.8 and 6.1.1.4'

loop_
_geom_angle_atom_site_label_1
_geom_angle_atom_site_label_2
_geom_angle_atom_site_label_3
_geom_angle
C10 O5 C16 116.0(2)
C2 O2 C7 116.5(2)
C1 O1 H1 109.5
C6 O3 C8 117.5(2)
C9 O4 H4 109.5
C22 O9 C24 116.2(3)
C18 O8 C23 117.6(3)
C17 O7 H7 109.5
C14 O6 C15 117.5(3)
O5 C16 H16A 109.5
O5 C16 H16B 109.5
H16A C16 H16B 109.5
O5 C16 H16C 109.5
H16A C16 H16C 109.5
H16B C16 H16C 109.5
C4 C5 C6 120.0(3)
C4 C5 H5 120.0
C6 C5 H5 120.0
O1 C1 C6 120.5(3)
O1 C1 C2 120.1(3)
C6 C1 C2 119.4(3)
C22 C21 C20 120.0(3)
C22 C21 H21 120.0
C20 C21 H21 120.0
C4 C25 C30 111.9(2)
C4 C25 C31 109.7(2)
C30 C25 C31 108.6(2)
C4 C25 C26 110.2(2)
C30 C25 C26 107.8(2)
C31 C25 C26 108.5(2)
C27 C28 C29 111.8(2)
C27 C28 H28A 109.3
C29 C28 H28A 109.3
C27 C28 H28B 109.3
C29 C28 H28B 109.3
H28A C28 H28B 107.9
C12 C27 C32 110.3(2)
C12 C27 C28 112.7(2)
C32 C27 C28 108.0(2)
C12 C27 C26 109.0(2)
C32 C27 C26 109.0(2)
C28 C27 C26 107.9(2)
C25 C26 C27 111.6(2)
C25 C26 H26A 109.3
C27 C26 H26A 109.3
C25 C26 H26B 109.3
C27 C26 H26B 109.3
H26A C26 H26B 108.0
O3 C6 C1 113.2(3)
O3 C6 C5 125.5(3)
C1 C6 C5 121.3(3)
C5 C4 C3 118.7(3)
C5 C4 C25 122.4(3)
C3 C4 C25 118.9(3)
O4 C9 C10 123.4(3)
O4 C9 C14 118.1(3)
C10 C9 C14 118.4(3)
C25 C30 C29 111.5(2)
C25 C30 H30A 109.3
C29 C30 H30A 109.3
C25 C30 H30B 109.3
C29 C30 H30B 109.3
H30A C30 H30B 108.0
C2 C3 C4 121.2(3)
C2 C3 H3 119.4
C4 C3 H3 119.4
O5 C10 C9 115.2(3)
O5 C10 C11 124.1(3)
C9 C10 C11 120.6(3)
O2 C2 C3 124.9(3)
O2 C2 C1 115.8(3)
C3 C2 C1 119.4(3)
C20 C19 C18 120.6(3)
C20 C19 H19 119.7
C18 C19 H19 119.7
C33 C29 C20 111.9(2)
C33 C29 C28 108.5(2)
C20 C29 C28 111.1(2)
C33 C29 C30 108.4(2)
C20 C29 C30 108.4(2)
C28 C29 C30 108.5(2)
C19 C20 C21 119.0(3)
C19 C20 C29 121.2(3)
C21 C20 C29 119.8(3)
C12 C11 C10 120.9(3)
C12 C11 H11 119.6
C10 C11 H11 119.6
C14 C13 C12 120.8(3)
C14 C13 H13 119.6
C12 C13 H13 119.6
C11 C12 C13 118.3(3)
C11 C12 C27 122.2(3)
C13 C12 C27 119.4(3)
C34 C31 C25 110.4(2)
C34 C31 H31A 109.6
C25 C31 H31A 109.6
C34 C31 H31B 109.6
C25 C31 H31B 109.6
H31A C31 H31B 108.1
C34 C32 C27 110.2(2)
C34 C32 H32A 109.6
C27 C32 H32A 109.6
C34 C32 H32B 109.6
C27 C32 H32B 109.6
H32A C32 H32B 108.1
O6 C14 C13 124.4(3)
O6 C14 C9 114.6(3)
C13 C14 C9 120.9(3)
C29 C33 C34 110.4(2)
C29 C33 H33A 109.6
C34 C33 H33A 109.6
C29 C33 H33B 109.6
C34 C33 H33B 109.6
H33A C33 H33B 108.1
C33 C34 C32 110.3(2)
C33 C34 C31 109.4(2)
C32 C34 C31 109.5(2)
C33 C34 H34 109.2
C32 C34 H34 109.2
C31 C34 H34 109.2
O8 C18 C17 115.0(3)
O8 C18 C19 125.0(3)
C17 C18 C19 120.0(3)
O8 C23 H23A 109.5
O8 C23 H23B 109.5
H23A C23 H23B 109.5
O8 C23 H23C 109.5
H23A C23 H23C 109.5
H23B C23 H23C 109.5
O9 C22 C21 126.0(3)
O9 C22 C17 112.9(3)
C21 C22 C17 121.0(3)
O7 C17 C18 119.3(3)
O7 C17 C22 121.2(3)
C18 C17 C22 119.5(3)
O3 C8 H8A 109.5
O3 C8 H8B 109.5
H8A C8 H8B 109.5
O3 C8 H8C 109.5
H8A C8 H8C 109.5
H8B C8 H8C 109.5
O2 C7 H7A 109.5
O2 C7 H7B 109.5
H7A C7 H7B 109.5
O2 C7 H7C 109.5
H7A C7 H7C 109.5
H7B C7 H7C 109.5
Cl4 C36 Cl5 113.5(4)
Cl4 C36 Cl6 110.2(4)
Cl5 C36 Cl6 109.1(4)
Cl4 C36 H36 108.0
Cl5 C36 H36 108.0
Cl6 C36 H36 108.0
O9 C24 H24A 109.5
O9 C24 H24B 109.5
H24A C24 H24B 109.5
O9 C24 H24C 109.5
H24A C24 H24C 109.5
H24B C24 H24C 109.5
Cl3B C35 Cl2 101.5(9)
Cl3B C35 Cl1 114.1(8)
Cl2 C35 Cl1 109.1(3)
Cl3B C35 Cl2B 120.5(11)
Cl2 C35 Cl2B 21.3(5)
Cl1 C35 Cl2B 105.8(9)
Cl3B C35 Cl3 6.3(9)
Cl2 C35 Cl3 107.8(3)
Cl1 C35 Cl3 110.3(3)
Cl2B C35 Cl3 126.9(9)
Cl3B C35 H35 112.0
Cl2 C35 H35 109.9
Cl1 C35 H35 109.9
Cl2B C35 H35 92.3
Cl3 C35 H35 109.9
O6 C15 H15A 109.5
O6 C15 H15B 109.5
H15A C15 H15B 109.5
O6 C15 H15C 109.5
H15A C15 H15C 109.5
H15B C15 H15C 109.5

loop_
_geom_bond_atom_site_label_1
_geom_bond_atom_site_label_2
_geom_bond_distance
Cl2 C35 1.752(6)
Cl3 C35 1.837(6)
Cl2B C35 1.822(18)
Cl3B C35 1.464(17)
O5 C10 1.381(4)
O5 C16 1.434(3)
O2 C2 1.372(4)
O2 C7 1.427(4)
O1 C1 1.382(4)
O1 H1 0.8400
O3 C6 1.372(4)
O3 C8 1.429(4)
O4 C9 1.371(4)
O4 H4 0.8400
O9 C22 1.380(4)
O9 C24 1.423(5)
O8 C18 1.376(4)
O8 C23 1.412(4)
O7 C17 1.376(4)
O7 H7 0.8400
O6 C14 1.374(4)
O6 C15 1.427(6)
C16 H16A 0.9800
C16 H16B 0.9800
C16 H16C 0.9800
C5 C4 1.388(4)
C5 C6 1.392(4)
C5 H5 0.9500
C1 C6 1.384(4)
C1 C2 1.398(4)
C21 C22 1.386(4)
C21 C20 1.399(4)
C21 H21 0.9500
C25 C4 1.534(4)
C25 C30 1.540(4)
C25 C31 1.544(4)
C25 C26 1.551(4)
C28 C27 1.544(4)
C28 C29 1.544(4)
C28 H28A 0.9900
C28 H28B 0.9900
C27 C12 1.529(4)
C27 C32 1.544(4)
C27 C26 1.552(4)
C26 H26A 0.9900
C26 H26B 0.9900
C4 C3 1.406(4)
C9 C10 1.393(4)
C9 C14 1.397(5)
C30 C29 1.551(4)
C30 H30A 0.9900
C30 H30B 0.9900
C3 C2 1.391(4)
C3 H3 0.9500
C10 C11 1.397(4)
C19 C20 1.397(4)
C19 C18 1.399(4)
C19 H19 0.9500
C29 C33 1.531(4)
C29 C20 1.534(4)
C11 C12 1.391(4)
C11 H11 0.9500
C13 C14 1.387(5)
C13 C12 1.400(4)
C13 H13 0.9500
C31 C34 1.536(4)
C31 H31A 0.9900
C31 H31B 0.9900
C32 C34 1.532(4)
C32 H32A 0.9900
C32 H32B 0.9900
C33 C34 1.531(4)
C33 H33A 0.9900
C33 H33B 0.9900
C34 H34 1.0000
C18 C17 1.384(5)
C23 H23A 0.9800
C23 H23B 0.9800
C23 H23C 0.9800
C22 C17 1.390(5)
C8 H8A 0.9800
C8 H8B 0.9800
C8 H8C 0.9800
C7 H7A 0.9800
C7 H7B 0.9800
C7 H7C 0.9800
C36 Cl4 1.706(8)
C36 Cl5 1.764(6)
C36 Cl6 1.777(7)
C36 H36 1.0000
C24 H24A 0.9800
C24 H24B 0.9800
C24 H24C 0.9800
C35 Cl1 1.755(5)
C35 H35 1.0000
C15 H15A 0.9800
C15 H15B 0.9800
C15 H15C 0.9800

loop_
_geom_hbond_atom_site_label_D
_geom_hbond_atom_site_label_H
_geom_hbond_atom_site_label_A
_geom_hbond_distance_DH
_geom_hbond_distance_HA
_geom_hbond_distance_DA
_geom_hbond_angle_DHA
_geom_hbond_site_symmetry_A
O1 H1 O5 0.84 2.29 2.919(3) 131.9 1_545
O4 H4 O1 0.84 2.01 2.836(3) 167.5 1_565

loop_
_geom_torsion_atom_site_label_1
_geom_torsion_atom_site_label_2
_geom_torsion_atom_site_label_3
_geom_torsion_atom_site_label_4
_geom_torsion
C29 C28 C27 C12 178.9(2)
C29 C28 C27 C32 -59.1(3)
C29 C28 C27 C26 58.6(3)
C4 C25 C26 C27 -177.8(2)
C30 C25 C26 C27 59.9(3)
C31 C25 C26 C27 -57.6(3)
C12 C27 C26 C25 178.0(2)
C32 C27 C26 C25 57.7(3)
C28 C27 C26 C25 -59.4(3)
C8 O3 C6 C1 179.1(3)
C8 O3 C6 C5 -0.8(4)
O1 C1 C6 O3 0.9(4)
C2 C1 C6 O3 -178.5(3)
O1 C1 C6 C5 -179.3(3)
C2 C1 C6 C5 1.3(4)
C4 C5 C6 O3 178.9(3)
C4 C5 C6 C1 -0.8(4)
C6 C5 C4 C3 0.1(4)
C6 C5 C4 C25 -179.0(3)
C30 C25 C4 C5 0.5(4)
C31 C25 C4 C5 121.1(3)
C26 C25 C4 C5 -119.5(3)
C30 C25 C4 C3 -178.6(2)
C31 C25 C4 C3 -58.0(3)
C26 C25 C4 C3 61.4(3)
C4 C25 C30 C29 179.4(2)
C31 C25 C30 C29 58.1(3)
C26 C25 C30 C29 -59.3(3)
C5 C4 C3 C2 0.3(4)
C25 C4 C3 C2 179.4(3)
C16 O5 C10 C9 -176.1(3)
C16 O5 C10 C11 2.5(4)
O4 C9 C10 O5 -0.1(5)
C14 C9 C10 O5 179.7(3)
O4 C9 C10 C11 -178.8(3)
C14 C9 C10 C11 1.1(5)
C7 O2 C2 C3 3.3(5)
C7 O2 C2 C1 -175.8(3)
C4 C3 C2 O2 -178.9(3)
C4 C3 C2 C1 0.2(4)
O1 C1 C2 O2 -1.2(4)
C6 C1 C2 O2 178.2(3)
O1 C1 C2 C3 179.6(3)
C6 C1 C2 C3 -0.9(4)
C27 C28 C29 C33 59.1(3)
C27 C28 C29 C20 -177.5(2)
C27 C28 C29 C30 -58.5(3)
C25 C30 C29 C33 -58.8(3)
C25 C30 C29 C20 179.6(2)
C25 C30 C29 C28 58.8(3)
C18 C19 C20 C21 0.8(5)
C18 C19 C20 C29 -176.0(3)
C22 C21 C20 C19 0.0(5)
C22 C21 C20 C29 176.9(3)
C33 C29 C20 C19 -13.5(4)
C28 C29 C20 C19 -134.9(3)
C30 C29 C20 C19 106.0(3)
C33 C29 C20 C21 169.6(3)
C28 C29 C20 C21 48.3(4)
C30 C29 C20 C21 -70.9(3)
O5 C10 C11 C12 -179.4(3)
C9 C10 C11 C12 -0.9(4)
C10 C11 C12 C13 -0.6(4)
C10 C11 C12 C27 -179.6(3)
C14 C13 C12 C11 1.9(5)
C14 C13 C12 C27 -179.0(3)
C32 C27 C12 C11 -132.4(3)
C28 C27 C12 C11 -11.7(4)
C26 C27 C12 C11 108.0(3)
C32 C27 C12 C13 48.6(4)
C28 C27 C12 C13 169.3(3)
C26 C27 C12 C13 -71.0(3)
C4 C25 C31 C34 179.2(2)
C30 C25 C31 C34 -58.2(3)
C26 C25 C31 C34 58.7(3)
C12 C27 C32 C34 -178.1(2)
C28 C27 C32 C34 58.4(3)
C26 C27 C32 C34 -58.5(3)
C15 O6 C14 C13 -11.5(7)
C15 O6 C14 C9 168.6(5)
C12 C13 C14 O6 178.4(3)
C12 C13 C14 C9 -1.7(6)
O4 C9 C14 O6 -0.1(5)
C10 C9 C14 O6 -179.9(3)
O4 C9 C14 C13 -179.9(3)
C10 C9 C14 C13 0.2(5)
C20 C29 C33 C34 178.9(2)
C28 C29 C33 C34 -58.2(3)
C30 C29 C33 C34 59.4(3)
C29 C33 C34 C32 59.7(3)
C29 C33 C34 C31 -60.8(3)
C27 C32 C34 C33 -59.8(3)
C27 C32 C34 C31 60.6(3)
C25 C31 C34 C33 60.0(3)
C25 C31 C34 C32 -61.0(3)
C23 O8 C18 C17 -166.5(3)
C23 O8 C18 C19 12.7(6)
C20 C19 C18 O8 179.9(3)
C20 C19 C18 C17 -1.0(5)
C24 O9 C22 C21 -7.7(5)
C24 O9 C22 C17 171.8(3)
C20 C21 C22 O9 178.7(3)
C20 C21 C22 C17 -0.7(5)
O8 C18 C17 O7 -0.2(5)
C19 C18 C17 O7 -179.4(3)
O8 C18 C17 C22 179.5(3)
C19 C18 C17 C22 0.3(6)
O9 C22 C17 O7 0.8(5)
C21 C22 C17 O7 -179.7(3)
O9 C22 C17 C18 -178.9(3)
C21 C22 C17 C18 0.6(5)
